data_1575655
loop_
_publ_author_name
'Liu, Shihua'
'Zheng, Shunlin'
'Lin, Jieli'
'Gr&#xfc;tzmacher, Hansj&#xf6;rg'
'Su, Cheng-Yong'
'Li, Zhongshu'

_publ_section_title
;
 B&#xfc;chner-type ring expansion of aromatic main-group biradicaloids
 toward phosphorus radical-derived NIR-II photothermal materials.
;
_journal_issue 40
_journal_name_full 'Chemical science'
_journal_page_first 18775
_journal_page_last 18782
_journal_paper_doi 10.1039/d5sc06158j
_journal_volume 16
_journal_year 2025
_chemical_formula_moiety 'C57 H77 N4 P2, Cl'
_chemical_formula_sum 'C57 H77 Cl N4 P2'
_chemical_formula_weight 915.61
_space_group_crystal_system monoclinic
_space_group_IT_number 15
_space_group_name_Hall '-C 2yc'
_space_group_name_H-M_alt 'C 1 2/c 1'
_atom_sites_solution_hydrogens mixed
_atom_sites_solution_primary dual
_audit_creation_date 2024-04-02
_audit_creation_method
;
Olex2 1.5
(compiled 2024.02.16 svn.r378c4104 for OlexSys, GUI svn.r6928)
;
_audit_update_record
;
2025-06-14 deposited with the CCDC.	2025-09-09 downloaded from the CCDC.
;
_cell_angle_alpha 90
_cell_angle_beta 112.034(2)
_cell_angle_gamma 90
_cell_formula_units_Z 4
_cell_length_a 15.6986(3)
_cell_length_b 24.4943(4)
_cell_length_c 16.1351(3)
_cell_measurement_reflns_used 10543
_cell_measurement_temperature 100.0(2)
_cell_measurement_theta_max 73.8730
_cell_measurement_theta_min 3.5280
_cell_volume 5751.2(2)
_computing_cell_refinement 'CrysAlisPro 1.171.39.28b (Rigaku OD, 2015)'
_computing_data_collection 'CrysAlisPro 1.171.39.28b (Rigaku OD, 2015)'
_computing_data_reduction 'CrysAlisPro 1.171.39.28b (Rigaku OD, 2015)'
_computing_molecular_graphics 'Olex2 1.5 (Dolomanov et al., 2009)'
_computing_publication_material 'Olex2 1.5 (Dolomanov et al., 2009)'
_computing_structure_refinement 'SHELXL 2018/3 (Sheldrick, 2015)'
_computing_structure_solution 'SHELXT 2014/5 (Sheldrick, 2014)'
_diffrn_ambient_environment N~2~
_diffrn_ambient_temperature 100.0(2)
_diffrn_detector 'CCD plate'
_diffrn_measured_fraction_theta_full 0.998
_diffrn_measured_fraction_theta_max 0.967
_diffrn_measurement_details
;
List of Runs (angles in degrees, time in seconds):

  # Type    Start    End  Width  t~exp~   \w     \q     \k     \f   Frames
#--------------------------------------------------------------------------
  1  \w      5.00  83.00   0.50    1.59    --    0.00  19.00  30.00  156
  2  \w    -48.00   7.00   0.50    1.59    --    0.00 -38.00-120.00  110
  3  \w    -30.00  17.00   0.50    1.59    --    0.00 -57.00 150.00   94
  4  \w      6.00  36.00   0.50    6.35    --   95.20 -61.00-120.00   60
  5  \w     75.00 112.00   0.50    6.35    --   95.20 -30.00-120.00   74
  6  \w     23.00  59.00   0.50    6.35    --   95.20 -30.00-120.00   72
  7  \w     77.00 181.00   0.50    6.35    --   95.20  15.00   0.00  208
  8  \w     90.00 123.00   0.50    6.35    --   95.20 -82.00 -60.00   66
  9  \w      6.00  37.00   0.50    6.35    --   95.20 -82.00-120.00   62
 10  \w     42.00 127.00   0.50    6.35    --   95.20 -82.00-120.00  170
 11  \w      6.00  37.00   0.50    6.35    --   95.20 -61.00 -60.00   62
 12  \w     78.00 115.00   0.50    6.35    --   95.20 -61.00 -60.00   74
 13  \w     49.00 110.00   0.50    6.35    --   95.20 -61.00-120.00  122
 14  \w    159.00 184.00   0.50    6.35    --   95.20  15.00  60.00   50
 15  \w     77.00 131.00   0.50    6.35    --   95.20  15.00  60.00  108
;
_diffrn_measurement_device 'four-circle diffractometer'
_diffrn_measurement_device_type 'XtaLAB AFC12 (RINC): Kappa dual home/near'
_diffrn_measurement_method '\w scans'
_diffrn_orient_matrix_type 'CrysAlisPro convention (1999,Acta A55,543-557)'
_diffrn_orient_matrix_UB_11 0.0362503000
_diffrn_orient_matrix_UB_12 0.0413902000
_diffrn_orient_matrix_UB_13 0.0773094000
_diffrn_orient_matrix_UB_21 0.0096975000
_diffrn_orient_matrix_UB_22 -0.0461478000
_diffrn_orient_matrix_UB_23 0.0677968000
_diffrn_orient_matrix_UB_31 0.0989708000
_diffrn_orient_matrix_UB_32 -0.0106415000
_diffrn_orient_matrix_UB_33 0.0063898000
_diffrn_radiation_monochromator graphite
_diffrn_radiation_probe x-ray
_diffrn_radiation_type 'Cu K\a'
_diffrn_radiation_wavelength 1.54184
_diffrn_reflns_av_R_equivalents 0.0255
_diffrn_reflns_av_unetI/netI 0.0280
_diffrn_reflns_Laue_measured_fraction_full 0.998
_diffrn_reflns_Laue_measured_fraction_max 0.967
_diffrn_reflns_limit_h_max 19
_diffrn_reflns_limit_h_min -12
_diffrn_reflns_limit_k_max 28
_diffrn_reflns_limit_k_min -29
_diffrn_reflns_limit_l_max 14
_diffrn_reflns_limit_l_min -20
_diffrn_reflns_number 15552
_diffrn_reflns_point_group_measured_fraction_full 0.998
_diffrn_reflns_point_group_measured_fraction_max 0.967
_diffrn_reflns_theta_full 67.684
_diffrn_reflns_theta_max 74.025
_diffrn_reflns_theta_min 3.533
_diffrn_source 'fine-focus sealed X-ray tube'
_diffrn_source_type 'Enhance (Cu) X-ray Source'
_exptl_absorpt_coefficient_mu 1.382
_exptl_absorpt_correction_T_max 1.00000
_exptl_absorpt_correction_T_min 0.72087
_exptl_absorpt_correction_type multi-scan
_exptl_absorpt_process_details
;
CrysAlisPro 1.171.39.28b (Rigaku Oxford Diffraction, 2015)
Empirical absorption correction using spherical harmonics,
 implemented in SCALE3 ABSPACK scaling algorithm.
;
_exptl_crystal_colour 'clear orangish orange'
_exptl_crystal_colour_lustre clear
_exptl_crystal_colour_modifier orangish
_exptl_crystal_colour_primary orange
_exptl_crystal_density_diffrn 1.057
_exptl_crystal_description block
_exptl_crystal_F_000 1976
_exptl_crystal_size_max 0.17
_exptl_crystal_size_mid 0.12
_exptl_crystal_size_min 0.11
_refine_diff_density_max 1.218
_refine_diff_density_min -0.624
_refine_diff_density_rms 0.053
_refine_ls_extinction_method none
_refine_ls_goodness_of_fit_ref 1.041
_refine_ls_hydrogen_treatment constr
_refine_ls_matrix_type full
_refine_ls_number_parameters 301
_refine_ls_number_reflns 5660
_refine_ls_number_restraints 29
_refine_ls_restrained_S_all 1.040
_refine_ls_R_factor_all 0.0484
_refine_ls_R_factor_gt 0.0448
_refine_ls_shift/su_max 0.001
_refine_ls_shift/su_mean 0.000
_refine_ls_structure_factor_coef Fsqd
_refine_ls_weighting_details 'w=1/[\s^2^(Fo^2^)+(0.0473P)^2^+10.3747P] where P=(Fo^2^+2Fc^2^)/3'
_refine_ls_weighting_scheme calc
_refine_ls_wR_factor_gt 0.1140
_refine_ls_wR_factor_ref 0.1164
_reflns_Friedel_coverage 0.000
_reflns_number_gt 5161
_reflns_number_total 5660
_reflns_threshold_expression 'I > 2\s(I)'
_cod_data_source_file d5sc06158j2.cif
_cod_data_source_block 3a
_cod_depositor_comments 'Adding full bibliography for 1575654--1575657.cif.'
_cod_original_cell_volume 5751.21(19)
_cod_database_code 1575655
_shelx_shelxl_version_number 2018/3
_shelx_space_group_comment
;
The symmetry employed for this shelxl refinement is uniquely defined
by the following loop, which should always be used as a source of
symmetry information in preference to the above space-group names.
They are only intended as comments.
;
_shelx_estimated_absorpt_t_max 0.863
_shelx_estimated_absorpt_t_min 0.799
_olex2_refinement_description
;
1. Fixed Uiso
 At 1.2 times of:
  All C(H) groups, All C(H,H) groups
 At 1.5 times of:
  All C(H,H,H) groups
2. Rigid bond restraints
 C1, P2, C3, P1
 with sigma for 1-2 distances of 0.01 and sigma for 1-3 distances of 0.01
3. Uiso/Uaniso restraints and constraints
C1 \\sim P2 \\sim C3 \\sim P1: within 2A with sigma of 0.01 and sigma for
terminal atoms of 0.02 within 2A
Uanis(P1) \\sim Ueq: with sigma of 0.01 and sigma for terminal atoms of 0.02
Uanis(P1) = Uanis(C3)
4. Others
 Fixed Sof: C3(0.5) H3(0.5) P1(0.5)
5.a Riding coordinates:
 C3(H3)
5.b Ternary CH refined with riding coordinates:
 C13(H13), C16(H16), C25(H25), C28(H28)
5.c Secondary CH2 refined with riding coordinates:
 C4(H4A,H4B), C5(H5A,H5B)
5.d Aromatic/amide H refined with riding coordinates:
 C8(H8), C9(H9), C10(H10), C20(H20), C21(H21), C22(H22)
5.e Idealised Me refined as rotating group:
 C12(H12A,H12B,H12C), C14(H14A,H14B,H14C), C15(H15A,H15B,H15C), C17(H17A,H17B,
 H17C), C24(H24A,H24B,H24C), C26(H26A,H26B,H26C), C27(H27A,H27B,H27C), C29(H29A,
 H29B,H29C)
;
_smtbx_masks_void_probe_radius 1.2
_smtbx_masks_void_truncation_radius 1.2
_olex2_submission_special_instructions 'No special instructions were received'
_oxdiff_exptl_absorpt_empirical_details
;
Empirical correction (ABSPACK) includes:
- Absorption correction using spherical harmonics
- Frame scaling
;
_oxdiff_exptl_absorpt_empirical_full_max 1.303
_oxdiff_exptl_absorpt_empirical_full_min 0.681

loop_
_space_group_symop_operation_xyz
'x, y, z'
'-x, y, -z+1/2'
'x+1/2, y+1/2, z'
'-x+1/2, y+1/2, -z+1/2'
'-x, -y, -z'
'x, -y, z-1/2'
'-x+1/2, -y+1/2, -z'
'x+1/2, -y+1/2, z-1/2'

loop_
_atom_site_label
_atom_site_type_symbol
_atom_site_fract_x
_atom_site_fract_y
_atom_site_fract_z
_atom_site_U_iso_or_equiv
_atom_site_adp_type
_atom_site_occupancy
_atom_site_site_symmetry_order
_atom_site_calc_flag
_atom_site_refinement_flags_posn
_atom_site_refinement_flags_adp
_atom_site_refinement_flags_occupancy
_atom_site_disorder_assembly
_atom_site_disorder_group
C1 C 0.42439(11) 0.72536(7) 0.26343(10) 0.0184(3) Uani 1 1 d . U . . .
C2 C 0.33965(11) 0.71258(6) 0.27519(10) 0.0154(3) Uani 1 1 d . . . . .
C4 C 0.20702(11) 0.72419(7) 0.30646(12) 0.0227(4) Uani 1 1 d . . . . .
H4A H 0.153841 0.746638 0.269629 0.027 Uiso 1 1 calc R U . . .
H4B H 0.207189 0.721265 0.367717 0.027 Uiso 1 1 calc R U . . .
C5 C 0.20386(11) 0.66830(7) 0.26547(12) 0.0211(3) Uani 1 1 d . . . . .
H5A H 0.200211 0.639112 0.306462 0.025 Uiso 1 1 calc R U . . .
H5B H 0.150873 0.664980 0.207979 0.025 Uiso 1 1 calc R U . . .
C6 C 0.32677(11) 0.79455(6) 0.36610(11) 0.0174(3) Uani 1 1 d . . . . .
C7 C 0.28285(11) 0.84487(7) 0.33670(11) 0.0198(3) Uani 1 1 d . . . . .
C8 C 0.30316(12) 0.88751(7) 0.39856(12) 0.0241(4) Uani 1 1 d . . . . .
H8 H 0.274986 0.922101 0.380308 0.029 Uiso 1 1 calc R U . . .
C9 C 0.36358(13) 0.88033(7) 0.48601(12) 0.0259(4) Uani 1 1 d . . . . .
H9 H 0.375777 0.909708 0.527287 0.031 Uiso 1 1 calc R U . . .
C10 C 0.40635(12) 0.83031(7) 0.51348(11) 0.0235(4) Uani 1 1 d . . . . .
H10 H 0.448256 0.825946 0.573438 0.028 Uiso 1 1 calc R U . . .
C11 C 0.38878(11) 0.78623(7) 0.45435(11) 0.0192(3) Uani 1 1 d . . . . .
C12 C 0.38892(14) 0.70233(8) 0.54423(13) 0.0292(4) Uani 1 1 d . . . . .
H12A H 0.400899 0.722828 0.599637 0.044 Uiso 1 1 calc R U . . .
H12B H 0.414275 0.665426 0.558712 0.044 Uiso 1 1 calc R U . . .
H12C H 0.322486 0.700106 0.510631 0.044 Uiso 1 1 calc R U . . .
C13 C 0.43441(11) 0.73146(7) 0.48753(11) 0.0195(3) Uani 1 1 d . . . . .
H13 H 0.426509 0.708124 0.434292 0.023 Uiso 1 1 calc R U . . .
C14 C 0.53752(12) 0.73778(8) 0.54165(13) 0.0292(4) Uani 1 1 d . . . . .
H14A H 0.566127 0.757359 0.505835 0.044 Uiso 1 1 calc R U . . .
H14B H 0.565649 0.701601 0.557355 0.044 Uiso 1 1 calc R U . . .
H14C H 0.546758 0.758412 0.596385 0.044 Uiso 1 1 calc R U . . .
C15 C 0.11751(12) 0.86397(8) 0.24016(12) 0.0267(4) Uani 1 1 d . . . . .
H15A H 0.097155 0.831466 0.263019 0.040 Uiso 1 1 calc R U . . .
H15B H 0.075289 0.871088 0.178680 0.040 Uiso 1 1 calc R U . . .
H15C H 0.118029 0.895436 0.277858 0.040 Uiso 1 1 calc R U . . .
C16 C 0.21453(12) 0.85446(7) 0.24160(11) 0.0228(4) Uani 1 1 d . . . . .
H16 H 0.213144 0.820940 0.205734 0.027 Uiso 1 1 calc R U . . .
C17 C 0.24419(14) 0.90256(8) 0.19802(12) 0.0290(4) Uani 1 1 d . . . . .
H17A H 0.248104 0.935675 0.233341 0.044 Uiso 1 1 calc R U . . .
H17B H 0.199011 0.907989 0.137252 0.044 Uiso 1 1 calc R U . . .
H17C H 0.304443 0.894782 0.195579 0.044 Uiso 1 1 calc R U . . .
C18 C 0.31567(11) 0.61578(6) 0.22052(11) 0.0173(3) Uani 1 1 d . . . . .
C19 C 0.28568(11) 0.60682(7) 0.12790(11) 0.0205(3) Uani 1 1 d . . . . .
C20 C 0.30911(12) 0.55689(7) 0.10017(12) 0.0241(4) Uani 1 1 d . . . . .
H20 H 0.291294 0.549638 0.038101 0.029 Uiso 1 1 calc R U . . .
C21 C 0.35781(13) 0.51788(7) 0.16166(12) 0.0251(4) Uani 1 1 d . . . . .
H21 H 0.374669 0.484683 0.141443 0.030 Uiso 1 1 calc R U . . .
C22 C 0.38228(12) 0.52678(7) 0.25256(12) 0.0229(4) Uani 1 1 d . . . . .
H22 H 0.414156 0.499131 0.293830 0.027 Uiso 1 1 calc R U . . .
C23 C 0.36069(11) 0.57578(7) 0.28417(11) 0.0194(3) Uani 1 1 d . . . . .
C24 C 0.32478(15) 0.54453(8) 0.41582(13) 0.0314(4) Uani 1 1 d . . . . .
H24A H 0.259895 0.547407 0.376484 0.047 Uiso 1 1 calc R U . . .
H24B H 0.331898 0.554106 0.477041 0.047 Uiso 1 1 calc R U . . .
H24C H 0.346021 0.507021 0.414624 0.047 Uiso 1 1 calc R U . . .
C25 C 0.38196(12) 0.58373(7) 0.38346(11) 0.0225(4) Uani 1 1 d . . . . .
H25 H 0.363714 0.621805 0.391962 0.027 Uiso 1 1 calc R U . . .
C26 C 0.48467(13) 0.57750(8) 0.43993(13) 0.0315(4) Uani 1 1 d . . . . .
H26A H 0.504149 0.540124 0.434377 0.047 Uiso 1 1 calc R U . . .
H26B H 0.495659 0.585162 0.502722 0.047 Uiso 1 1 calc R U . . .
H26C H 0.519843 0.603244 0.418769 0.047 Uiso 1 1 calc R U . . .
C27 C 0.28841(15) 0.67526(8) 0.01323(13) 0.0328(4) Uani 1 1 d . . . . .
H27A H 0.340276 0.694603 0.057422 0.049 Uiso 1 1 calc R U . . .
H27B H 0.250689 0.701156 -0.031936 0.049 Uiso 1 1 calc R U . . .
H27C H 0.311617 0.646910 -0.015707 0.049 Uiso 1 1 calc R U . . .
C28 C 0.23009(13) 0.64887(8) 0.05991(12) 0.0265(4) Uani 1 1 d . . . . .
H28 H 0.211591 0.678201 0.092909 0.032 Uiso 1 1 calc R U . . .
C29 C 0.14209(14) 0.62370(9) -0.00802(14) 0.0365(5) Uani 1 1 d . . . . .
H29A H 0.158314 0.594710 -0.041317 0.055 Uiso 1 1 calc R U . . .
H29B H 0.106666 0.651977 -0.049687 0.055 Uiso 1 1 calc R U . . .
H29C H 0.105091 0.608343 0.023547 0.055 Uiso 1 1 calc R U . . .
N1 N 0.29415(9) 0.74785(5) 0.30777(9) 0.0164(3) Uani 1 1 d . . . . .
N2 N 0.29164(9) 0.66598(5) 0.25202(9) 0.0169(3) Uani 1 1 d . . . . .
P2 P 0.500000 0.67654(3) 0.250000 0.02072(14) Uani 1 2 d S TU P . .
C3 C 0.5523(4) 0.7799(2) 0.2396(4) 0.0252(3) Uani 0.5 1 d . U P A -1
H3 H 0.589911 0.808121 0.231384 0.030 Uiso 0.5 1 d R U P A -1
P1 P 0.45295(8) 0.79545(4) 0.25833(8) 0.0252(3) Uani 0.5 1 d . U P A -1
Cl1 Cl 0.000000 0.69782(2) 0.250000 0.02193(14) Uani 1 2 d S T P . .

loop_
_atom_site_aniso_label
_atom_site_aniso_U_11
_atom_site_aniso_U_22
_atom_site_aniso_U_33
_atom_site_aniso_U_23
_atom_site_aniso_U_13
_atom_site_aniso_U_12
C1 0.0153(8) 0.0246(8) 0.0150(7) -0.0013(6) 0.0052(6) -0.0010(6)
C2 0.0153(7) 0.0168(7) 0.0130(7) 0.0004(6) 0.0042(6) 0.0002(6)
C4 0.0147(8) 0.0239(9) 0.0318(9) -0.0081(7) 0.0115(7) -0.0041(6)
C5 0.0151(8) 0.0214(8) 0.0309(9) -0.0057(7) 0.0134(7) -0.0033(6)
C6 0.0158(8) 0.0177(8) 0.0188(8) -0.0035(6) 0.0066(6) -0.0018(6)
C7 0.0193(8) 0.0182(8) 0.0204(8) -0.0008(6) 0.0058(7) 0.0007(6)
C8 0.0249(9) 0.0179(8) 0.0258(9) -0.0014(7) 0.0055(7) 0.0034(7)
C9 0.0293(10) 0.0201(9) 0.0241(9) -0.0072(7) 0.0051(7) 0.0002(7)
C10 0.0233(9) 0.0232(9) 0.0195(8) -0.0025(7) 0.0029(7) 0.0008(7)
C11 0.0163(8) 0.0202(8) 0.0203(8) -0.0009(6) 0.0059(6) 0.0000(6)
C12 0.0314(10) 0.0252(9) 0.0354(10) 0.0059(8) 0.0177(8) 0.0056(7)
C13 0.0208(8) 0.0199(8) 0.0173(7) -0.0014(6) 0.0065(6) 0.0023(6)
C14 0.0227(9) 0.0284(10) 0.0331(10) 0.0012(8) 0.0066(8) 0.0055(7)
C15 0.0246(9) 0.0260(9) 0.0247(9) -0.0011(7) 0.0036(7) 0.0043(7)
C16 0.0256(9) 0.0198(8) 0.0191(8) -0.0016(6) 0.0039(7) 0.0040(7)
C17 0.0357(10) 0.0260(9) 0.0246(9) 0.0025(7) 0.0103(8) 0.0039(8)
C18 0.0142(7) 0.0156(7) 0.0246(8) -0.0044(6) 0.0102(6) -0.0034(6)
C19 0.0195(8) 0.0206(8) 0.0233(8) -0.0035(7) 0.0103(7) -0.0036(6)
C20 0.0280(9) 0.0232(9) 0.0251(9) -0.0067(7) 0.0143(7) -0.0035(7)
C21 0.0316(9) 0.0175(8) 0.0326(9) -0.0060(7) 0.0192(8) -0.0023(7)
C22 0.0251(9) 0.0175(8) 0.0291(9) 0.0001(7) 0.0135(7) -0.0003(7)
C23 0.0189(8) 0.0171(8) 0.0253(8) -0.0028(6) 0.0117(7) -0.0041(6)
C24 0.0413(11) 0.0297(10) 0.0297(10) 0.0002(8) 0.0207(9) -0.0033(8)
C25 0.0271(9) 0.0193(8) 0.0235(8) -0.0020(6) 0.0122(7) 0.0002(7)
C26 0.0294(10) 0.0359(11) 0.0261(9) -0.0012(8) 0.0068(8) 0.0016(8)
C27 0.0400(11) 0.0296(10) 0.0275(9) 0.0023(8) 0.0112(9) -0.0004(8)
C28 0.0275(9) 0.0282(9) 0.0237(9) -0.0031(7) 0.0094(7) 0.0047(7)
C29 0.0274(10) 0.0470(12) 0.0299(10) -0.0026(9) 0.0050(8) 0.0013(9)
N1 0.0133(6) 0.0162(6) 0.0198(6) -0.0039(5) 0.0063(5) -0.0017(5)
N2 0.0146(7) 0.0168(7) 0.0217(7) -0.0036(5) 0.0098(5) -0.0014(5)
P2 0.0158(3) 0.0223(3) 0.0276(3) 0.000 0.0122(2) 0.000
C3 0.0272(4) 0.0145(7) 0.0419(5) 0.0004(4) 0.0219(4) 0.0005(4)
P1 0.0272(4) 0.0145(7) 0.0419(5) 0.0004(4) 0.0219(4) 0.0005(4)
Cl1 0.0133(3) 0.0301(3) 0.0216(3) 0.000 0.0058(2) 0.000

loop_
_atom_type_symbol
_atom_type_description
_atom_type_scat_dispersion_real
_atom_type_scat_dispersion_imag
_atom_type_scat_source
C C 0.0181 0.0091 'International Tables Vol C Tables 4.2.6.8 and 6.1.1.4'
H H 0.0000 0.0000 'International Tables Vol C Tables 4.2.6.8 and 6.1.1.4'
Cl Cl 0.3639 0.7018 'International Tables Vol C Tables 4.2.6.8 and 6.1.1.4'
N N 0.0311 0.0180 'International Tables Vol C Tables 4.2.6.8 and 6.1.1.4'
P P 0.2955 0.4335 'International Tables Vol C Tables 4.2.6.8 and 6.1.1.4'

loop_
_geom_angle_atom_site_label_1
_geom_angle_atom_site_label_2
_geom_angle_atom_site_label_3
_geom_angle
_geom_angle_site_symmetry_1
_geom_angle_site_symmetry_3
_geom_angle_publ_flag
C2 C1 P2 124.52(13) . . ?
C2 C1 P1 118.26(12) . . ?
P2 C1 P1 117.18(10) . . ?
N1 C2 C1 124.11(14) . . ?
N2 C2 C1 126.56(14) . . ?
N2 C2 N1 109.25(13) . . ?
H4A C4 H4B 109.0 . . ?
C5 C4 H4A 111.0 . . ?
C5 C4 H4B 111.0 . . ?
N1 C4 H4A 111.0 . . ?
N1 C4 H4B 111.0 . . ?
N1 C4 C5 103.85(13) . . ?
C4 C5 H5A 111.2 . . ?
C4 C5 H5B 111.2 . . ?
H5A C5 H5B 109.1 . . ?
N2 C5 C4 102.71(13) . . ?
N2 C5 H5A 111.2 . . ?
N2 C5 H5B 111.2 . . ?
C7 C6 C11 122.33(15) . . ?
C7 C6 N1 117.68(14) . . ?
C11 C6 N1 119.05(14) . . ?
C6 C7 C16 123.08(14) . . ?
C8 C7 C6 117.59(15) . . ?
C8 C7 C16 119.33(15) . . ?
C7 C8 H8 119.4 . . ?
C9 C8 C7 121.24(16) . . ?
C9 C8 H8 119.4 . . ?
C8 C9 H9 119.9 . . ?
C8 C9 C10 120.15(16) . . ?
C10 C9 H9 119.9 . . ?
C9 C10 H10 119.5 . . ?
C9 C10 C11 121.06(16) . . ?
C11 C10 H10 119.5 . . ?
C6 C11 C13 122.71(14) . . ?
C10 C11 C6 117.61(15) . . ?
C10 C11 C13 119.65(14) . . ?
H12A C12 H12B 109.5 . . ?
H12A C12 H12C 109.5 . . ?
H12B C12 H12C 109.5 . . ?
C13 C12 H12A 109.5 . . ?
C13 C12 H12B 109.5 . . ?
C13 C12 H12C 109.5 . . ?
C11 C13 C12 110.95(14) . . ?
C11 C13 H13 108.2 . . ?
C11 C13 C14 111.66(14) . . ?
C12 C13 H13 108.1 . . ?
C14 C13 C12 109.65(15) . . ?
C14 C13 H13 108.2 . . ?
C13 C14 H14A 109.5 . . ?
C13 C14 H14B 109.5 . . ?
C13 C14 H14C 109.5 . . ?
H14A C14 H14B 109.5 . . ?
H14A C14 H14C 109.5 . . ?
H14B C14 H14C 109.5 . . ?
H15A C15 H15B 109.5 . . ?
H15A C15 H15C 109.5 . . ?
H15B C15 H15C 109.5 . . ?
C16 C15 H15A 109.5 . . ?
C16 C15 H15B 109.5 . . ?
C16 C15 H15C 109.5 . . ?
C7 C16 C15 111.01(14) . . ?
C7 C16 H16 108.1 . . ?
C7 C16 C17 111.13(15) . . ?
C15 C16 H16 108.1 . . ?
C17 C16 C15 110.35(15) . . ?
C17 C16 H16 108.1 . . ?
C16 C17 H17A 109.5 . . ?
C16 C17 H17B 109.5 . . ?
C16 C17 H17C 109.5 . . ?
H17A C17 H17B 109.5 . . ?
H17A C17 H17C 109.5 . . ?
H17B C17 H17C 109.5 . . ?
C19 C18 N2 118.89(15) . . ?
C23 C18 C19 123.02(15) . . ?
C23 C18 N2 117.80(14) . . ?
C18 C19 C28 122.31(15) . . ?
C20 C19 C18 116.97(16) . . ?
C20 C19 C28 120.72(15) . . ?
C19 C20 H20 119.5 . . ?
C21 C20 C19 121.04(16) . . ?
C21 C20 H20 119.5 . . ?
C20 C21 H21 119.7 . . ?
C20 C21 C22 120.62(16) . . ?
C22 C21 H21 119.7 . . ?
C21 C22 H22 119.6 . . ?
C21 C22 C23 120.87(17) . . ?
C23 C22 H22 119.6 . . ?
C18 C23 C25 122.18(15) . . ?
C22 C23 C18 117.25(15) . . ?
C22 C23 C25 120.52(16) . . ?
H24A C24 H24B 109.5 . . ?
H24A C24 H24C 109.5 . . ?
H24B C24 H24C 109.5 . . ?
C25 C24 H24A 109.5 . . ?
C25 C24 H24B 109.5 . . ?
C25 C24 H24C 109.5 . . ?
C23 C25 C24 110.68(14) . . ?
C23 C25 H25 107.6 . . ?
C23 C25 C26 112.30(14) . . ?
C24 C25 H25 107.6 . . ?
C26 C25 C24 110.77(16) . . ?
C26 C25 H25 107.6 . . ?
C25 C26 H26A 109.5 . . ?
C25 C26 H26B 109.5 . . ?
C25 C26 H26C 109.5 . . ?
H26A C26 H26B 109.5 . . ?
H26A C26 H26C 109.5 . . ?
H26B C26 H26C 109.5 . . ?
H27A C27 H27B 109.5 . . ?
H27A C27 H27C 109.5 . . ?
H27B C27 H27C 109.5 . . ?
C28 C27 H27A 109.5 . . ?
C28 C27 H27B 109.5 . . ?
C28 C27 H27C 109.5 . . ?
C19 C28 C27 110.75(15) . . ?
C19 C28 H28 107.8 . . ?
C19 C28 C29 111.28(16) . . ?
C27 C28 H28 107.8 . . ?
C27 C28 C29 111.27(16) . . ?
C29 C28 H28 107.8 . . ?
C28 C29 H29A 109.5 . . ?
C28 C29 H29B 109.5 . . ?
C28 C29 H29C 109.5 . . ?
H29A C29 H29B 109.5 . . ?
H29A C29 H29C 109.5 . . ?
H29B C29 H29C 109.5 . . ?
C2 N1 C4 111.48(13) . . ?
C2 N1 C6 130.58(13) . . ?
C6 N1 C4 114.76(12) . . ?
C2 N2 C5 112.62(13) . . ?
C2 N2 C18 129.30(13) . . ?
C18 N2 C5 118.03(13) . . ?
C1 P2 C1 94.08(11) 2_655 . ?
P1 C3 H3 120.7 . . ?
C3 P1 C1 93.2(2) . . ?

loop_
_geom_bond_atom_site_label_1
_geom_bond_atom_site_label_2
_geom_bond_distance
_geom_bond_site_symmetry_2
_geom_bond_publ_flag
C1 C2 1.447(2) . ?
C1 P2 1.7546(17) . ?
C1 P1 1.7842(19) . ?
C2 N1 1.347(2) . ?
C2 N2 1.341(2) . ?
C4 H4A 0.9900 . ?
C4 H4B 0.9900 . ?
C4 C5 1.513(2) . ?
C4 N1 1.478(2) . ?
C5 H5A 0.9900 . ?
C5 H5B 0.9900 . ?
C5 N2 1.474(2) . ?
C6 C7 1.405(2) . ?
C6 C11 1.406(2) . ?
C6 N1 1.447(2) . ?
C7 C8 1.397(2) . ?
C7 C16 1.525(2) . ?
C8 H8 0.9500 . ?
C8 C9 1.385(2) . ?
C9 H9 0.9500 . ?
C9 C10 1.387(2) . ?
C10 H10 0.9500 . ?
C10 C11 1.398(2) . ?
C11 C13 1.520(2) . ?
C12 H12A 0.9800 . ?
C12 H12B 0.9800 . ?
C12 H12C 0.9800 . ?
C12 C13 1.532(2) . ?
C13 H13 1.0000 . ?
C13 C14 1.532(2) . ?
C14 H14A 0.9800 . ?
C14 H14B 0.9800 . ?
C14 H14C 0.9800 . ?
C15 H15A 0.9800 . ?
C15 H15B 0.9800 . ?
C15 H15C 0.9800 . ?
C15 C16 1.532(3) . ?
C16 H16 1.0000 . ?
C16 C17 1.531(3) . ?
C17 H17A 0.9800 . ?
C17 H17B 0.9800 . ?
C17 H17C 0.9800 . ?
C18 C19 1.405(2) . ?
C18 C23 1.403(2) . ?
C18 N2 1.434(2) . ?
C19 C20 1.398(2) . ?
C19 C28 1.519(2) . ?
C20 H20 0.9500 . ?
C20 C21 1.383(3) . ?
C21 H21 0.9500 . ?
C21 C22 1.387(3) . ?
C22 H22 0.9500 . ?
C22 C23 1.395(2) . ?
C23 C25 1.521(2) . ?
C24 H24A 0.9800 . ?
C24 H24B 0.9800 . ?
C24 H24C 0.9800 . ?
C24 C25 1.534(2) . ?
C25 H25 1.0000 . ?
C25 C26 1.533(3) . ?
C26 H26A 0.9800 . ?
C26 H26B 0.9800 . ?
C26 H26C 0.9800 . ?
C27 H27A 0.9800 . ?
C27 H27B 0.9800 . ?
C27 H27C 0.9800 . ?
C27 C28 1.530(3) . ?
C28 H28 1.0000 . ?
C28 C29 1.534(3) . ?
C29 H29A 0.9800 . ?
C29 H29B 0.9800 . ?
C29 H29C 0.9800 . ?
C3 H3 0.9497 . ?
C3 P1 1.738(5) . ?

loop_
_geom_torsion_atom_site_label_1
_geom_torsion_atom_site_label_2
_geom_torsion_atom_site_label_3
_geom_torsion_atom_site_label_4
_geom_torsion
_geom_torsion_site_symmetry_1
_geom_torsion_site_symmetry_2
_geom_torsion_site_symmetry_3
_geom_torsion_site_symmetry_4
_geom_torsion_publ_flag
C1 C2 N1 C4 176.37(15) . . . . ?
C1 C2 N1 C6 -25.2(3) . . . . ?
C1 C2 N2 C5 -174.54(15) . . . . ?
C1 C2 N2 C18 8.0(3) . . . . ?
C2 C1 P2 C1 177.82(17) . . . 2_655 ?
C2 C1 P1 C3 -177.4(2) . . . . ?
C4 C5 N2 C2 -2.97(18) . . . . ?
C4 C5 N2 C18 174.77(14) . . . . ?
C5 C4 N1 C2 -1.26(18) . . . . ?
C5 C4 N1 C6 -163.32(14) . . . . ?
C6 C7 C8 C9 -0.7(3) . . . . ?
C6 C7 C16 C15 112.70(18) . . . . ?
C6 C7 C16 C17 -124.08(17) . . . . ?
C6 C11 C13 C12 -103.12(19) . . . . ?
C6 C11 C13 C14 134.22(17) . . . . ?
C7 C6 C11 C10 -0.2(2) . . . . ?
C7 C6 C11 C13 178.09(15) . . . . ?
C7 C6 N1 C2 125.81(18) . . . . ?
C7 C6 N1 C4 -76.35(19) . . . . ?
C7 C8 C9 C10 0.9(3) . . . . ?
C8 C7 C16 C15 -66.9(2) . . . . ?
C8 C7 C16 C17 56.3(2) . . . . ?
C8 C9 C10 C11 -0.8(3) . . . . ?
C9 C10 C11 C6 0.4(3) . . . . ?
C9 C10 C11 C13 -177.96(16) . . . . ?
C10 C11 C13 C12 75.1(2) . . . . ?
C10 C11 C13 C14 -47.5(2) . . . . ?
C11 C6 C7 C8 0.4(2) . . . . ?
C11 C6 C7 C16 -179.23(16) . . . . ?
C11 C6 N1 C2 -65.0(2) . . . . ?
C11 C6 N1 C4 92.86(18) . . . . ?
C16 C7 C8 C9 178.89(17) . . . . ?
C18 C19 C20 C21 1.4(2) . . . . ?
C18 C19 C28 C27 108.02(18) . . . . ?
C18 C19 C28 C29 -127.66(17) . . . . ?
C18 C23 C25 C24 112.25(18) . . . . ?
C18 C23 C25 C26 -123.38(17) . . . . ?
C19 C18 C23 C22 5.2(2) . . . . ?
C19 C18 C23 C25 -172.20(15) . . . . ?
C19 C18 N2 C2 -94.4(2) . . . . ?
C19 C18 N2 C5 88.27(18) . . . . ?
C19 C20 C21 C22 1.9(3) . . . . ?
C20 C19 C28 C27 -72.1(2) . . . . ?
C20 C19 C28 C29 52.2(2) . . . . ?
C20 C21 C22 C23 -1.8(3) . . . . ?
C21 C22 C23 C18 -1.6(2) . . . . ?
C21 C22 C23 C25 175.82(16) . . . . ?
C22 C23 C25 C24 -65.0(2) . . . . ?
C22 C23 C25 C26 59.3(2) . . . . ?
C23 C18 C19 C20 -5.1(2) . . . . ?
C23 C18 C19 C28 174.78(15) . . . . ?
C23 C18 N2 C2 91.6(2) . . . . ?
C23 C18 N2 C5 -85.73(18) . . . . ?
C28 C19 C20 C21 -178.44(16) . . . . ?
N1 C2 N2 C5 2.31(18) . . . . ?
N1 C2 N2 C18 -175.10(15) . . . . ?
N1 C4 C5 N2 2.37(17) . . . . ?
N1 C6 C7 C8 169.21(15) . . . . ?
N1 C6 C7 C16 -10.4(2) . . . . ?
N1 C6 C11 C10 -168.90(15) . . . . ?
N1 C6 C11 C13 9.4(2) . . . . ?
N2 C2 N1 C4 -0.58(18) . . . . ?
N2 C2 N1 C6 157.82(15) . . . . ?
N2 C18 C19 C20 -178.76(14) . . . . ?
N2 C18 C19 C28 1.1(2) . . . . ?
N2 C18 C23 C22 178.92(14) . . . . ?
N2 C18 C23 C25 1.5(2) . . . . ?
P2 C1 C2 N1 162.27(12) . . . . ?
P2 C1 C2 N2 -21.3(2) . . . . ?
P2 C1 P1 C3 0.51(19) . . . . ?
P1 C1 C2 N1 -19.9(2) . . . . ?
P1 C1 C2 N2 156.46(14) . . . . ?
P1 C1 P2 C1 0.01(6) . . . 2_655 ?

loop_
_smtbx_masks_void_nr
_smtbx_masks_void_average_x
_smtbx_masks_void_average_y
_smtbx_masks_void_average_z
_smtbx_masks_void_volume
_smtbx_masks_void_count_electrons
_smtbx_masks_void_content
1 0.000 0.500 -0.816 456.0 102.8 ?
2 0.500 0.000 -0.786 456.0 102.8 ?
